data_4035542
loop_
_publ_author_name
'Li, Huaqiang'
'Sun, Weiguang'
'Deng, Mengyi'
'Zhou, Qun'
'Wang, Jianping'
'Liu, Junjun'
'Chen, Chunmei'
'Qi, Changxing'
'Luo, Zengwei'
'Xue, Yongbo'
'Zhu, Hucheng'
'Zhang, Yonghui'

_publ_section_title
;
 Asperversiamides, Linearly Fused Prenylated Indole Alkaloids from the
 Marine-Derived Fungus Aspergillus versicolor.
;
_journal_issue 15
_journal_name_full 'The Journal of organic chemistry'
_journal_page_first 8483
_journal_page_last 8492
_journal_paper_doi 10.1021/acs.joc.8b01087
_journal_volume 83
_journal_year 2018
_chemical_absolute_configuration ad
_chemical_formula_moiety 'C26 H31 N3 O3'
_chemical_formula_sum 'C26 H31 N3 O3'
_chemical_formula_weight 433.54
_space_group_crystal_system orthorhombic
_space_group_IT_number 19
_space_group_name_Hall 'P 2ac 2ab'
_space_group_name_H-M_alt 'P 21 21 21'
_atom_sites_solution_hydrogens mixed
_audit_creation_date 2017-10-26
_audit_creation_method
;
Olex2 1.2
(compiled 2017.08.10 svn.r3458 for OlexSys, GUI svn.r5381)
;
_cell_angle_alpha 90
_cell_angle_beta 90
_cell_angle_gamma 90
_cell_formula_units_Z 4
_cell_length_a 21.9246(7)
_cell_length_b 15.7608(5)
_cell_length_c 6.6049(2)
_cell_measurement_reflns_used 8183
_cell_measurement_temperature 100.00(10)
_cell_measurement_theta_max 73.6420
_cell_measurement_theta_min 4.8790
_cell_volume 2282.32(12)
_computing_cell_refinement 'CrysAlisPro 1.171.38.43f (Rigaku OD, 2015)'
_computing_data_collection 'CrysAlisPro 1.171.38.43f (Rigaku OD, 2015)'
_computing_data_reduction 'CrysAlisPro 1.171.38.43f (Rigaku OD, 2015)'
_computing_molecular_graphics 'Olex2 (Dolomanov et al., 2009)'
_computing_publication_material 'Olex2 (Dolomanov et al., 2009)'
_computing_structure_refinement 'ShelXL (Sheldrick, 2015)'
_computing_structure_solution 'SHELXT 2014/5 (Sheldrick, 2014)'
_diffrn_ambient_environment N~2~
_diffrn_ambient_temperature 100.00(10)
_diffrn_detector 'CCD plate'
_diffrn_detector_area_resol_mean 5.2684
_diffrn_detector_type AtlasS2
_diffrn_measured_fraction_theta_full 1.000
_diffrn_measured_fraction_theta_max 0.985
_diffrn_measurement_details
;
List of Runs (angles in degrees, time in seconds):

  # Type    Start    End  Width  t~exp~   \w     \q     \k     \f   Frames
--------------------------------------------------------------------------
  1  \w   -129.00  47.00   1.00    1.00    --  -40.98   0.00-120.00  176
  2  \w     23.00  97.00   1.00    1.00    --   40.98-125.00 -60.00   74
  3  \w     79.00 178.00   1.00    1.89    --  106.95  30.00  30.00   99
  4  \w     31.00 135.00   1.00    1.89    --  106.95 -30.00  30.00  104
  5  \w     94.00 178.00   1.00    1.89    --  106.95 125.00 -30.00   84
  6  \w     94.00 178.00   1.00    1.89    --  106.95 125.00 120.00   84
  7  \w     24.00 109.00   1.00    1.89    --  106.95 -94.00 -90.00   85
  8  \w   -113.00 -13.00   1.00    1.00    --  -40.98 -57.00 150.00  100
  9  \w     13.00 113.00   1.00    1.00    --   40.98  57.00  90.00  100
 10  \w     78.00 178.00   1.00    1.89    --  106.95  61.00-180.00  100
 11  \w     54.00 128.00   1.00    1.89    --  106.95  15.00 -60.00   74
;
_diffrn_measurement_device 'four-circle diffractometer'
_diffrn_measurement_device_type 'SuperNova, Dual, Cu at zero, AtlasS2'
_diffrn_measurement_method '\w scans'
_diffrn_orient_matrix_type 'CrysAlisPro convention (1999,Acta A55,543-557)'
_diffrn_orient_matrix_UB_11 0.0644884000
_diffrn_orient_matrix_UB_12 0.0315467000
_diffrn_orient_matrix_UB_13 -0.0544168000
_diffrn_orient_matrix_UB_21 -0.0247512000
_diffrn_orient_matrix_UB_22 0.0909716000
_diffrn_orient_matrix_UB_23 -0.0226829000
_diffrn_orient_matrix_UB_31 0.0130054000
_diffrn_orient_matrix_UB_32 0.0167215000
_diffrn_orient_matrix_UB_33 0.2256437000
_diffrn_radiation_monochromator mirror
_diffrn_radiation_probe x-ray
_diffrn_radiation_type CuK\a
_diffrn_radiation_wavelength 1.54184
_diffrn_reflns_av_R_equivalents 0.0403
_diffrn_reflns_av_unetI/netI 0.0371
_diffrn_reflns_Laue_measured_fraction_full 1.000
_diffrn_reflns_Laue_measured_fraction_max 0.985
_diffrn_reflns_limit_h_max 26
_diffrn_reflns_limit_h_min -27
_diffrn_reflns_limit_k_max 19
_diffrn_reflns_limit_k_min -18
_diffrn_reflns_limit_l_max 8
_diffrn_reflns_limit_l_min -7
_diffrn_reflns_number 14262
_diffrn_reflns_point_group_measured_fraction_full 1.000
_diffrn_reflns_point_group_measured_fraction_max 0.973
_diffrn_reflns_theta_full 67.684
_diffrn_reflns_theta_max 73.705
_diffrn_reflns_theta_min 3.454
_diffrn_source 'micro-focus sealed X-ray tube'
_diffrn_source_type 'SuperNova (Cu) X-ray Source'
_exptl_absorpt_coefficient_mu 0.664
_exptl_absorpt_correction_T_max 1.00000
_exptl_absorpt_correction_T_min 0.69661
_exptl_absorpt_correction_type multi-scan
_exptl_absorpt_process_details
;
CrysAlisPro 1.171.38.43f (Rigaku Oxford Diffraction, 2015)
Empirical absorption correction using spherical harmonics,
 implemented in SCALE3 ABSPACK scaling algorithm.
;
_exptl_crystal_colour colourless
_exptl_crystal_colour_primary colourless
_exptl_crystal_density_diffrn 1.262
_exptl_crystal_description block
_exptl_crystal_F_000 928
_exptl_crystal_size_max 0.15
_exptl_crystal_size_mid 0.14
_exptl_crystal_size_min 0.11
_refine_diff_density_max 0.356
_refine_diff_density_min -0.313
_refine_diff_density_rms 0.080
_refine_ls_abs_structure_details
;
 Flack x determined using 1706 quotients [(I+)-(I-)]/[(I+)+(I-)]
 (Parsons, Flack and Wagner, Acta Cryst. B69 (2013) 249-259).
;
_refine_ls_abs_structure_Flack 0.06(15)
_refine_ls_extinction_method none
_refine_ls_goodness_of_fit_ref 1.033
_refine_ls_hydrogen_treatment mixed
_refine_ls_matrix_type full
_refine_ls_number_parameters 301
_refine_ls_number_reflns 4495
_refine_ls_number_restraints 0
_refine_ls_restrained_S_all 1.033
_refine_ls_R_factor_all 0.0556
_refine_ls_R_factor_gt 0.0530
_refine_ls_shift/su_max 0.000
_refine_ls_shift/su_mean 0.000
_refine_ls_structure_factor_coef Fsqd
_refine_ls_weighting_details 'w=1/[\s^2^(Fo^2^)+(0.0834P)^2^+3.0468P] where P=(Fo^2^+2Fc^2^)/3'
_refine_ls_weighting_scheme calc
_refine_ls_wR_factor_gt 0.1627
_refine_ls_wR_factor_ref 0.1646
_reflns_Friedel_coverage 0.717
_reflns_Friedel_fraction_full 0.999
_reflns_Friedel_fraction_max 0.957
_reflns_number_gt 4276
_reflns_number_total 4495
_reflns_threshold_expression 'I > 2\s(I)'
_cod_data_source_file jo8b01087_si_005.cif
_cod_data_source_block exp_914
_cod_original_cell_volume 2282.32(13)
_cod_database_code 4035542
_shelx_shelxl_version_number 2017/1
_shelx_space_group_comment
;
The symmetry employed for this shelxl refinement is uniquely defined
by the following loop, which should always be used as a source of
symmetry information in preference to the above space-group names.
They are only intended as comments.
;
_reflns_odcompleteness_completeness 99.92
_reflns_odcompleteness_iscentric 1
_reflns_odcompleteness_theta 66.97
_olex2_refinement_description
;
1. Fixed Uiso
 At 1.2 times of:
  All C(H) groups, All C(H,H) groups, All N(H) groups
 At 1.5 times of:
  All C(H,H,H) groups
2.a Ternary CH refined with riding coordinates:
 C11(H11), C17(H17)
2.b Secondary CH2 refined with riding coordinates:
 C10(H10A,H10B), C14(H14A,H14B), C16(H16A,H16B), C15(H15A,H15B)
2.c Aromatic/amide H refined with riding coordinates:
 N1(H1), N19(H19), C4(H4), C7(H7), C21(H21), C25(H25), C26(H26)
2.d Idealised Me refined as rotating group:
 C24(H24A,H24B,H24C), C23(H23A,H23B,H23C), C28(H28A,H28B,H28C), C29(H29A,H29B,
 H29C)
;
_olex2_submission_special_instructions 'No special instructions were received'
_oxdiff_exptl_absorpt_empirical_details
;
Empirical correction (ABSPACK) includes:
- Absorption correction using spherical harmonics
- Frame scaling
- Detector area scaling
;
_oxdiff_exptl_absorpt_empirical_full_max 1.674
_oxdiff_exptl_absorpt_empirical_full_min 0.653

loop_
_space_group_symop_operation_xyz
'x, y, z'
'-x+1/2, -y, z+1/2'
'-x, y+1/2, -z+1/2'
'x+1/2, -y+1/2, -z'

loop_
_atom_site_label
_atom_site_type_symbol
_atom_site_fract_x
_atom_site_fract_y
_atom_site_fract_z
_atom_site_U_iso_or_equiv
_atom_site_adp_type
_atom_site_occupancy
_atom_site_site_symmetry_order
_atom_site_calc_flag
_atom_site_refinement_flags_posn
O1 O 0.82950(12) 0.06740(16) 0.3424(4) 0.0204(6) Uani 1 1 d .
O3 O 0.56916(13) 0.49556(18) 0.6578(5) 0.0261(7) Uani 1 1 d .
O2 O 0.72286(17) 0.44477(19) 1.2692(6) 0.0385(9) Uani 1 1 d .
N13 N 0.62229(15) 0.5491(2) 0.9210(5) 0.0193(7) Uani 1 1 d .
N1 N 0.67773(15) 0.12196(19) 0.8612(5) 0.0182(7) Uani 1 1 d .
H1 H 0.678423 0.076314 0.932495 0.022 Uiso 1 1 calc R
N19 N 0.68456(15) 0.4020(2) 0.9700(5) 0.0210(7) Uani 1 1 d .
H19 H 0.696866 0.351388 0.996073 0.025 Uiso 1 1 calc R
C8 C 0.71518(17) 0.1387(2) 0.7005(6) 0.0172(8) Uani 1 1 d .
C6 C 0.78951(16) 0.1206(2) 0.4436(6) 0.0178(7) Uani 1 1 d .
C9 C 0.70107(16) 0.2205(2) 0.6286(6) 0.0164(7) Uani 1 1 d .
C12 C 0.61143(17) 0.4904(2) 0.7789(6) 0.0181(8) Uani 1 1 d .
C4 C 0.73279(17) 0.2522(2) 0.4623(6) 0.0173(8) Uani 1 1 d .
H4 H 0.724528 0.306506 0.414488 0.021 Uiso 1 1 calc R
C3 C 0.65154(17) 0.2518(2) 0.7527(6) 0.0166(8) Uani 1 1 d .
C7 C 0.75957(16) 0.0873(2) 0.6093(6) 0.0175(8) Uani 1 1 d .
H7 H 0.768410 0.033366 0.658219 0.021 Uiso 1 1 calc R
C5 C 0.77685(17) 0.2025(2) 0.3679(6) 0.0179(8) Uani 1 1 d .
C10 C 0.61834(17) 0.3342(2) 0.7195(6) 0.0180(8) Uani 1 1 d .
H10A H 0.581103 0.333351 0.798732 0.022 Uiso 1 1 calc R
H10B H 0.606775 0.337717 0.577959 0.022 Uiso 1 1 calc R
C2 C 0.63838(17) 0.1899(2) 0.8918(6) 0.0170(8) Uani 1 1 d .
C11 C 0.65458(17) 0.4144(2) 0.7749(6) 0.0181(8) Uani 1 1 d .
H11 H 0.685805 0.424049 0.671299 0.022 Uiso 1 1 calc R
C21 C 0.58358(18) 0.2640(3) 1.1702(6) 0.0213(8) Uani 1 1 d .
H21 H 0.619162 0.280337 1.236259 0.026 Uiso 1 1 calc R
C17 C 0.67153(18) 0.5479(2) 1.0706(6) 0.0185(8) Uani 1 1 d .
H17 H 0.705299 0.582439 1.018922 0.022 Uiso 1 1 calc R
C25 C 0.81070(18) 0.2303(3) 0.1906(7) 0.0232(9) Uani 1 1 d .
H25 H 0.799450 0.280088 0.124892 0.028 Uiso 1 1 calc R
C22 C 0.58729(17) 0.1834(2) 1.0477(7) 0.0197(8) Uani 1 1 d .
C18 C 0.69507(18) 0.4601(2) 1.1123(7) 0.0227(8) Uani 1 1 d .
C26 C 0.85757(19) 0.1853(3) 0.1215(7) 0.0247(9) Uani 1 1 d .
H26 H 0.877635 0.203400 0.005156 0.030 Uiso 1 1 calc R
C27 C 0.87910(18) 0.1058(2) 0.2264(7) 0.0225(8) Uani 1 1 d .
C24 C 0.6006(2) 0.1120(3) 1.2000(7) 0.0266(9) Uani 1 1 d .
H24A H 0.601352 0.058502 1.130628 0.040 Uiso 1 1 calc GR
H24B H 0.569266 0.111090 1.301636 0.040 Uiso 1 1 calc GR
H24C H 0.639391 0.121865 1.263031 0.040 Uiso 1 1 calc GR
C14 C 0.58048(18) 0.6201(2) 0.9567(7) 0.0242(9) Uani 1 1 d .
H14A H 0.539433 0.599972 0.982952 0.029 Uiso 1 1 calc R
H14B H 0.579656 0.658243 0.841419 0.029 Uiso 1 1 calc R
C16 C 0.6433(2) 0.5936(3) 1.2492(7) 0.0273(9) Uani 1 1 d .
H16A H 0.674309 0.616837 1.338274 0.033 Uiso 1 1 calc R
H16B H 0.616766 0.556444 1.326170 0.033 Uiso 1 1 calc R
C20 C 0.5357(2) 0.3144(3) 1.1952(7) 0.0261(9) Uani 1 1 d .
C23 C 0.52782(18) 0.1634(3) 0.9343(7) 0.0262(9) Uani 1 1 d .
H23A H 0.519209 0.208045 0.839805 0.039 Uiso 1 1 calc GR
H23B H 0.494929 0.158835 1.029674 0.039 Uiso 1 1 calc GR
H23C H 0.532158 0.110697 0.862737 0.039 Uiso 1 1 calc GR
C15 C 0.60719(19) 0.6640(3) 1.1432(7) 0.0250(9) Uani 1 1 d .
H15A H 0.575108 0.685603 1.230172 0.030 Uiso 1 1 calc R
H15B H 0.633686 0.710524 1.104363 0.030 Uiso 1 1 calc R
C28 C 0.93126(19) 0.1248(3) 0.3708(8) 0.0301(10) Uani 1 1 d .
H28A H 0.917484 0.163086 0.474129 0.045 Uiso 1 1 calc GR
H28B H 0.964322 0.150224 0.297437 0.045 Uiso 1 1 calc GR
H28C H 0.944940 0.072935 0.432278 0.045 Uiso 1 1 calc GR
C29 C 0.8969(2) 0.0392(3) 0.0723(8) 0.0311(10) Uani 1 1 d .
H29A H 0.906502 -0.012887 0.140632 0.047 Uiso 1 1 calc GR
H29B H 0.931913 0.058262 -0.002180 0.047 Uiso 1 1 calc GR
H29C H 0.863573 0.029910 -0.019364 0.047 Uiso 1 1 calc GR
H20A H 0.496(2) 0.304(3) 1.135(8) 0.023(12) Uiso 1 1 d .
H20B H 0.538(2) 0.370(4) 1.294(9) 0.039(15) Uiso 1 1 d .

loop_
_atom_site_aniso_label
_atom_site_aniso_U_11
_atom_site_aniso_U_22
_atom_site_aniso_U_33
_atom_site_aniso_U_23
_atom_site_aniso_U_13
_atom_site_aniso_U_12
O1 0.0236(13) 0.0140(12) 0.0235(14) -0.0018(11) 0.0072(11) 0.0001(10)
O3 0.0283(15) 0.0206(13) 0.0293(16) -0.0011(12) -0.0109(12) 0.0044(11)
O2 0.060(2) 0.0174(14) 0.0381(19) 0.0026(14) -0.0293(17) -0.0019(14)
N13 0.0233(16) 0.0152(15) 0.0195(17) -0.0027(13) -0.0035(13) 0.0037(12)
N1 0.0228(16) 0.0119(14) 0.0199(16) 0.0017(13) 0.0015(13) 0.0013(12)
N19 0.0241(16) 0.0110(14) 0.0280(19) 0.0001(14) -0.0089(14) 0.0019(12)
C8 0.0180(17) 0.0146(17) 0.0189(19) -0.0011(14) -0.0009(15) -0.0019(13)
C6 0.0164(17) 0.0155(16) 0.0214(19) -0.0037(15) -0.0006(15) -0.0003(13)
C9 0.0187(17) 0.0138(16) 0.0166(19) 0.0002(15) -0.0032(15) -0.0009(13)
C12 0.0205(18) 0.0140(16) 0.0200(19) 0.0017(15) -0.0009(16) 0.0001(14)
C4 0.0199(18) 0.0126(16) 0.0193(19) 0.0000(15) -0.0030(15) -0.0004(13)
C3 0.0194(18) 0.0126(16) 0.0178(19) -0.0013(14) -0.0025(15) 0.0000(13)
C7 0.0208(17) 0.0122(16) 0.019(2) 0.0001(15) 0.0004(15) 0.0003(13)
C5 0.0187(17) 0.0162(17) 0.0189(19) 0.0005(15) -0.0017(15) -0.0027(14)
C10 0.0194(17) 0.0160(17) 0.0184(19) -0.0008(15) -0.0032(15) 0.0016(14)
C2 0.0196(17) 0.0140(16) 0.017(2) -0.0017(14) -0.0012(15) -0.0002(13)
C11 0.0181(17) 0.0156(17) 0.0207(19) 0.0022(15) -0.0003(15) 0.0016(14)
C21 0.0238(19) 0.0234(19) 0.017(2) -0.0001(16) 0.0007(15) -0.0016(15)
C17 0.0232(18) 0.0141(17) 0.0181(19) 0.0018(15) -0.0027(15) -0.0016(14)
C25 0.025(2) 0.0211(19) 0.023(2) 0.0044(16) 0.0014(17) -0.0001(15)
C22 0.0213(18) 0.0198(19) 0.018(2) 0.0025(16) 0.0015(15) 0.0000(14)
C18 0.0261(19) 0.0168(18) 0.025(2) 0.0013(16) -0.0073(17) -0.0023(15)
C26 0.028(2) 0.0232(19) 0.023(2) 0.0031(17) 0.0075(17) -0.0012(15)
C27 0.0226(19) 0.0178(18) 0.027(2) 0.0018(17) 0.0068(17) 0.0001(15)
C24 0.032(2) 0.025(2) 0.023(2) 0.0035(18) 0.0078(17) 0.0033(16)
C14 0.0240(19) 0.0159(18) 0.033(2) -0.0007(17) 0.0014(17) 0.0050(15)
C16 0.039(2) 0.0235(19) 0.019(2) -0.0006(18) 0.0021(18) -0.0022(18)
C20 0.028(2) 0.026(2) 0.024(2) -0.0022(17) 0.0017(18) 0.0027(16)
C23 0.023(2) 0.026(2) 0.030(2) -0.0052(19) 0.0012(17) -0.0039(16)
C15 0.029(2) 0.0200(18) 0.026(2) -0.0047(18) 0.0068(18) 0.0022(16)
C28 0.024(2) 0.0230(19) 0.043(3) 0.002(2) 0.001(2) -0.0012(16)
C29 0.037(2) 0.024(2) 0.032(2) -0.0042(19) 0.015(2) 0.0001(17)

loop_
_atom_type_symbol
_atom_type_description
_atom_type_scat_dispersion_real
_atom_type_scat_dispersion_imag
_atom_type_scat_source
C C 0.0181 0.0091 'International Tables Vol C Tables 4.2.6.8 and 6.1.1.4'
H H 0.0000 0.0000 'International Tables Vol C Tables 4.2.6.8 and 6.1.1.4'
N N 0.0311 0.0180 'International Tables Vol C Tables 4.2.6.8 and 6.1.1.4'
O O 0.0492 0.0322 'International Tables Vol C Tables 4.2.6.8 and 6.1.1.4'

loop_
_geom_angle_atom_site_label_1
_geom_angle_atom_site_label_2
_geom_angle_atom_site_label_3
_geom_angle
C6 O1 C27 118.3(3)
C12 N13 C17 126.6(3)
C12 N13 C14 121.9(3)
C17 N13 C14 111.2(3)
C8 N1 H1 125.1
C8 N1 C2 109.7(3)
C2 N1 H1 125.1
C11 N19 H19 116.2
C18 N19 H19 116.2
C18 N19 C11 127.6(3)
N1 C8 C9 107.8(3)
N1 C8 C7 129.7(3)
C7 C8 C9 122.4(4)
O1 C6 C5 120.4(3)
C7 C6 O1 117.0(3)
C7 C6 C5 122.3(4)
C8 C9 C3 106.6(3)
C4 C9 C8 119.0(3)
C4 C9 C3 134.3(3)
O3 C12 N13 123.0(3)
O3 C12 C11 120.6(3)
N13 C12 C11 116.4(3)
C9 C4 H4 120.1
C5 C4 C9 119.9(3)
C5 C4 H4 120.1
C9 C3 C10 125.1(4)
C2 C3 C9 107.1(3)
C2 C3 C10 127.6(4)
C8 C7 H7 121.6
C6 C7 C8 116.9(3)
C6 C7 H7 121.6
C6 C5 C25 117.4(4)
C4 C5 C6 119.5(4)
C4 C5 C25 123.1(4)
C3 C10 H10A 108.5
C3 C10 H10B 108.5
C3 C10 C11 115.1(3)
H10A C10 H10B 107.5
C11 C10 H10A 108.5
C11 C10 H10B 108.5
N1 C2 C22 120.2(3)
C3 C2 N1 108.7(3)
C3 C2 C22 130.9(3)
N19 C11 C12 111.6(3)
N19 C11 C10 109.5(3)
N19 C11 H11 108.8
C12 C11 C10 109.2(3)
C12 C11 H11 108.8
C10 C11 H11 108.8
C22 C21 H21 116.1
C20 C21 H21 116.1
C20 C21 C22 127.9(4)
N13 C17 H17 108.4
N13 C17 C18 112.9(3)
N13 C17 C16 102.7(3)
C18 C17 H17 108.4
C18 C17 C16 115.8(3)
C16 C17 H17 108.4
C5 C25 H25 119.7
C26 C25 C5 120.7(4)
C26 C25 H25 119.7
C2 C22 C24 110.6(3)
C2 C22 C23 108.0(3)
C21 C22 C2 110.2(3)
C21 C22 C24 106.0(3)
C21 C22 C23 112.9(3)
C23 C22 C24 109.3(3)
O2 C18 N19 123.2(4)
O2 C18 C17 120.4(4)
N19 C18 C17 116.3(3)
C25 C26 H26 119.1
C25 C26 C27 121.8(4)
C27 C26 H26 119.1
O1 C27 C26 110.6(3)
O1 C27 C28 108.2(3)
O1 C27 C29 104.9(3)
C26 C27 C28 111.1(3)
C26 C27 C29 110.4(4)
C29 C27 C28 111.4(4)
C22 C24 H24A 109.5
C22 C24 H24B 109.5
C22 C24 H24C 109.5
H24A C24 H24B 109.5
H24A C24 H24C 109.5
H24B C24 H24C 109.5
N13 C14 H14A 111.0
N13 C14 H14B 111.0
N13 C14 C15 103.6(3)
H14A C14 H14B 109.0
C15 C14 H14A 111.0
C15 C14 H14B 111.0
C17 C16 H16A 111.5
C17 C16 H16B 111.5
C17 C16 C15 101.5(3)
H16A C16 H16B 109.3
C15 C16 H16A 111.5
C15 C16 H16B 111.5
C21 C20 H20A 124(3)
C21 C20 H20B 121(3)
H20A C20 H20B 115(4)
C22 C23 H23A 109.5
C22 C23 H23B 109.5
C22 C23 H23C 109.5
H23A C23 H23B 109.5
H23A C23 H23C 109.5
H23B C23 H23C 109.5
C14 C15 C16 103.8(3)
C14 C15 H15A 111.0
C14 C15 H15B 111.0
C16 C15 H15A 111.0
C16 C15 H15B 111.0
H15A C15 H15B 109.0
C27 C28 H28A 109.5
C27 C28 H28B 109.5
C27 C28 H28C 109.5
H28A C28 H28B 109.5
H28A C28 H28C 109.5
H28B C28 H28C 109.5
C27 C29 H29A 109.5
C27 C29 H29B 109.5
C27 C29 H29C 109.5
H29A C29 H29B 109.5
H29A C29 H29C 109.5
H29B C29 H29C 109.5

loop_
_geom_bond_atom_site_label_1
_geom_bond_atom_site_label_2
_geom_bond_distance
O1 C6 1.385(4)
O1 C27 1.462(5)
O3 C12 1.227(5)
O2 C18 1.226(5)
N13 C12 1.339(5)
N13 C17 1.463(5)
N13 C14 1.466(5)
N1 H1 0.8600
N1 C8 1.368(5)
N1 C2 1.390(5)
N19 H19 0.8600
N19 C11 1.459(5)
N19 C18 1.332(5)
C8 C9 1.408(5)
C8 C7 1.402(5)
C6 C7 1.380(5)
C6 C5 1.412(5)
C9 C4 1.393(6)
C9 C3 1.448(5)
C12 C11 1.527(5)
C4 H4 0.9300
C4 C5 1.392(5)
C3 C10 1.504(5)
C3 C2 1.371(5)
C7 H7 0.9300
C5 C25 1.454(6)
C10 H10A 0.9700
C10 H10B 0.9700
C10 C11 1.537(5)
C2 C22 1.525(5)
C11 H11 0.9800
C21 H21 0.9300
C21 C22 1.509(6)
C21 C20 1.326(6)
C17 H17 0.9800
C17 C18 1.504(5)
C17 C16 1.514(6)
C25 H25 0.9300
C25 C26 1.329(6)
C22 C24 1.537(6)
C22 C23 1.536(6)
C26 H26 0.9300
C26 C27 1.508(6)
C27 C28 1.519(6)
C27 C29 1.513(6)
C24 H24A 0.9600
C24 H24B 0.9600
C24 H24C 0.9600
C14 H14A 0.9700
C14 H14B 0.9700
C14 C15 1.529(6)
C16 H16A 0.9700
C16 H16B 0.9700
C16 C15 1.533(6)
C20 H20A 0.98(5)
C20 H20B 1.09(6)
C23 H23A 0.9600
C23 H23B 0.9600
C23 H23C 0.9600
C15 H15A 0.9700
C15 H15B 0.9700
C28 H28A 0.9600
C28 H28B 0.9600
C28 H28C 0.9600
C29 H29A 0.9600
C29 H29B 0.9600
C29 H29C 0.9600

loop_
_geom_torsion_atom_site_label_1
_geom_torsion_atom_site_label_2
_geom_torsion_atom_site_label_3
_geom_torsion_atom_site_label_4
_geom_torsion
O1 C6 C7 C8 -174.5(3)
O1 C6 C5 C4 174.7(3)
O1 C6 C5 C25 -4.5(5)
O3 C12 C11 N19 -157.1(4)
O3 C12 C11 C10 -35.9(5)
N13 C12 C11 N19 22.4(5)
N13 C12 C11 C10 143.6(4)
N13 C17 C18 O2 -159.2(4)
N13 C17 C18 N19 21.5(5)
N13 C17 C16 C15 -39.1(4)
N13 C14 C15 C16 -24.5(4)
N1 C8 C9 C4 -179.3(3)
N1 C8 C9 C3 -1.4(4)
N1 C8 C7 C6 178.2(4)
N1 C2 C22 C21 136.3(4)
N1 C2 C22 C24 19.5(5)
N1 C2 C22 C23 -100.0(4)
C8 N1 C2 C3 -1.4(4)
C8 N1 C2 C22 173.4(3)
C8 C9 C4 C5 1.2(5)
C8 C9 C3 C10 -174.8(3)
C8 C9 C3 C2 0.5(4)
C6 O1 C27 C26 -38.4(5)
C6 O1 C27 C28 83.6(4)
C6 O1 C27 C29 -157.4(3)
C6 C5 C25 C26 -9.4(6)
C9 C8 C7 C6 0.1(6)
C9 C4 C5 C6 -0.8(6)
C9 C4 C5 C25 178.4(4)
C9 C3 C10 C11 -73.0(5)
C9 C3 C2 N1 0.5(4)
C9 C3 C2 C22 -173.5(4)
C12 N13 C17 C18 -23.6(6)
C12 N13 C17 C16 -149.0(4)
C12 N13 C14 C15 174.2(4)
C4 C9 C3 C10 2.6(7)
C4 C9 C3 C2 177.9(4)
C4 C5 C25 C26 171.4(4)
C3 C9 C4 C5 -176.0(4)
C3 C10 C11 N19 -45.0(4)
C3 C10 C11 C12 -167.5(3)
C3 C2 C22 C21 -50.1(5)
C3 C2 C22 C24 -167.0(4)
C3 C2 C22 C23 73.5(5)
C7 C8 C9 C4 -0.8(6)
C7 C8 C9 C3 177.1(3)
C7 C6 C5 C4 0.1(6)
C7 C6 C5 C25 -179.1(4)
C5 C6 C7 C8 0.3(6)
C5 C25 C26 C27 -2.2(7)
C10 C3 C2 N1 175.7(4)
C10 C3 C2 C22 1.7(7)
C2 N1 C8 C9 1.7(4)
C2 N1 C8 C7 -176.6(4)
C2 C3 C10 C11 112.6(4)
C11 N19 C18 O2 -177.0(4)
C11 N19 C18 C17 2.2(6)
C17 N13 C12 O3 -179.9(4)
C17 N13 C12 C11 0.7(6)
C17 N13 C14 C15 -0.3(4)
C17 C16 C15 C14 39.5(4)
C25 C26 C27 O1 25.1(6)
C25 C26 C27 C28 -95.1(5)
C25 C26 C27 C29 140.7(4)
C18 N19 C11 C12 -24.9(5)
C18 N19 C11 C10 -145.9(4)
C18 C17 C16 C15 -162.5(3)
C27 O1 C6 C7 -155.2(3)
C27 O1 C6 C5 29.9(5)
C14 N13 C12 O3 6.5(6)
C14 N13 C12 C11 -172.9(3)
C14 N13 C17 C18 150.6(3)
C14 N13 C17 C16 25.2(4)
C16 C17 C18 O2 -41.3(6)
C16 C17 C18 N19 139.4(4)
C20 C21 C22 C2 123.9(5)
C20 C21 C22 C24 -116.4(5)
C20 C21 C22 C23 3.1(6)
